data_4037456
loop_
_publ_author_name
'Shirasaki, Yoshinao'
'Okamoto, Yuta'
'Muranaka, Atsuya'
'Kamino, Shinichiro'
'Sawada, Daisuke'
'Hashizume, Daisuke'
'Uchiyama, Masanobu'

_publ_section_title
;
 Fused-Fluoran Leuco Dyes with Large Color-Change Derived from Two-Step
 Equilibrium: iso-Aminobenzopyranoxanthenes.
;
_journal_issue 23
_journal_name_full 'The Journal of organic chemistry'
_journal_page_first 12046
_journal_page_last 12051
_journal_paper_doi 10.1021/acs.joc.6b02403
_journal_volume 81
_journal_year 2016
_chemical_formula_moiety 'C42 H36 N2 O6'
_chemical_formula_sum 'C42 H36 N2 O6'
_chemical_formula_weight 664.73
_space_group_crystal_system orthorhombic
_space_group_IT_number 61
_space_group_name_Hall '-P 2ac 2ab'
_space_group_name_H-M_alt 'P b c a'
_atom_sites_solution_hydrogens difmap
_atom_sites_solution_primary direct
_atom_sites_solution_secondary difmap
_audit_creation_method SHELXL-2014
_cell_angle_alpha 90
_cell_angle_beta 90
_cell_angle_gamma 90
_cell_formula_units_Z 4
_cell_length_a 12.3982(2)
_cell_length_b 12.8328(2)
_cell_length_c 20.8001(4)
_cell_measurement_reflns_used 32669
_cell_measurement_temperature 90
_cell_measurement_theta_max 30.021
_cell_measurement_theta_min 1.958
_cell_volume 3309.37(10)
_computing_cell_refinement HKL2000
_computing_data_collection CrystalClear
_computing_data_reduction HKL2000
_computing_molecular_graphics SV
_computing_publication_material 'SHELXL-2014 (Sheldrick, 2014)'
_computing_structure_refinement 'SHELXL-2014 (Sheldrick, 2014)'
_computing_structure_solution SIR2004
_diffrn_ambient_temperature 90
_diffrn_detector_area_resol_mean 7.31
_diffrn_measured_fraction_theta_full 1.000
_diffrn_measured_fraction_theta_max 1.000
_diffrn_measurement_device_type 'Rigaku AFC-8 with Saturn70 CCD'
_diffrn_measurement_method \w-scan
_diffrn_radiation_type MoK\a
_diffrn_radiation_wavelength 0.71073
_diffrn_reflns_av_R_equivalents 0.0723
_diffrn_reflns_av_unetI/netI 0.0582
_diffrn_reflns_Laue_measured_fraction_full 1.000
_diffrn_reflns_Laue_measured_fraction_max 1.000
_diffrn_reflns_limit_h_max 17
_diffrn_reflns_limit_h_min -17
_diffrn_reflns_limit_k_max 16
_diffrn_reflns_limit_k_min -18
_diffrn_reflns_limit_l_max 29
_diffrn_reflns_limit_l_min -29
_diffrn_reflns_number 32669
_diffrn_reflns_point_group_measured_fraction_full 1.000
_diffrn_reflns_point_group_measured_fraction_max 1.000
_diffrn_reflns_theta_full 25.242
_diffrn_reflns_theta_max 30.021
_diffrn_reflns_theta_min 1.958
_diffrn_source 'Fine-focus rotating anode'
_exptl_absorpt_coefficient_mu 0.089
_exptl_absorpt_correction_type none
_exptl_crystal_colour colourless
_exptl_crystal_density_diffrn 1.334
_exptl_crystal_description plate
_exptl_crystal_F_000 1400
_exptl_crystal_size_max 0.120
_exptl_crystal_size_mid 0.110
_exptl_crystal_size_min 0.060
_refine_diff_density_max 0.337
_refine_diff_density_min -0.253
_refine_diff_density_rms 0.054
_refine_ls_extinction_method none
_refine_ls_goodness_of_fit_ref 1.036
_refine_ls_hydrogen_treatment constr
_refine_ls_matrix_type full
_refine_ls_number_parameters 228
_refine_ls_number_reflns 4831
_refine_ls_number_restraints 0
_refine_ls_restrained_S_all 1.036
_refine_ls_R_factor_all 0.0825
_refine_ls_R_factor_gt 0.0470
_refine_ls_shift/su_max 0.001
_refine_ls_shift/su_mean 0.000
_refine_ls_structure_factor_coef Fsqd
_refine_ls_weighting_details 'w=1/[\s^2^(Fo^2^)+(0.0540P)^2^] where P=(Fo^2^+2Fc^2^)/3'
_refine_ls_weighting_scheme calc
_refine_ls_wR_factor_gt 0.1070
_refine_ls_wR_factor_ref 0.1202
_reflns_Friedel_coverage 0.000
_reflns_number_gt 3134
_reflns_number_total 4831
_reflns_threshold_expression 'I > 2\s(I)'
_cod_data_source_file jo6b02403_si_002.cif
_cod_data_source_block trans-iso-ABPX01
_cod_database_code 4037456
_shelx_space_group_comment
;
The symmetry employed for this shelxl refinement is uniquely defined
by the following loop, which should always be used as a source of
symmetry information in preference to the above space-group names.
They are only intended as comments.
;
_shelx_estimated_absorpt_t_min 0.989
_shelx_estimated_absorpt_t_max 0.995
_shelxl_version_number 2014-3

loop_
_space_group_symop_operation_xyz
'x, y, z'
'-x+1/2, y+1/2, z'
'x, -y+1/2, z+1/2'
'-x+1/2, -y, z+1/2'
'-x, -y, -z'
'x-1/2, -y-1/2, -z'
'-x, y-1/2, -z-1/2'
'x-1/2, y, -z-1/2'

loop_
_atom_site_label
_atom_site_type_symbol
_atom_site_fract_x
_atom_site_fract_y
_atom_site_fract_z
_atom_site_U_iso_or_equiv
_atom_site_adp_type
_atom_site_occupancy
_atom_site_site_symmetry_order
_atom_site_calc_flag
_atom_site_refinement_flags_posn
_atom_site_refinement_flags_adp
O1 O 0.36165(7) 0.44912(7) 0.59883(4) 0.0193(2) Uani 1 1 d . .
O2 O 0.52772(8) 0.88337(8) 0.59857(5) 0.0258(2) Uani 1 1 d . .
O3 O 0.45010(7) 0.72549(7) 0.59699(4) 0.0191(2) Uani 1 1 d . .
N1 N 0.06077(9) 0.51109(9) 0.73549(6) 0.0241(3) Uani 1 1 d . .
C1 C 0.50576(10) 0.59977(10) 0.47513(6) 0.0174(3) Uani 1 1 d . .
H1 H 0.5098 0.6680 0.4576 0.021 Uiso 1 1 calc R U
C2 C 0.43466(10) 0.57948(10) 0.52547(6) 0.0162(3) Uani 1 1 d . .
C3 C 0.37059(10) 0.66603(10) 0.55649(6) 0.0169(3) Uani 1 1 d . .
C4 C 0.28434(11) 0.62290(10) 0.59915(6) 0.0173(3) Uani 1 1 d . .
C5 C 0.20204(11) 0.68625(11) 0.62389(6) 0.0200(3) Uani 1 1 d . .
H5 H 0.1977 0.7567 0.6101 0.024 Uiso 1 1 calc R U
C6 C 0.12782(11) 0.65030(10) 0.66721(7) 0.0213(3) Uani 1 1 d . .
H6 H 0.0730 0.6958 0.6824 0.026 Uiso 1 1 calc R U
C7 C 0.13144(11) 0.54580(10) 0.68979(6) 0.0197(3) Uani 1 1 d . .
C8 C 0.21165(11) 0.48072(10) 0.66391(6) 0.0186(3) Uani 1 1 d . .
H8 H 0.2156 0.4097 0.6766 0.022 Uiso 1 1 calc R U
C9 C 0.28497(10) 0.52029(10) 0.61988(6) 0.0173(3) Uani 1 1 d . .
C10 C 0.42965(10) 0.47816(10) 0.54959(6) 0.0164(3) Uani 1 1 d . .
C11 C 0.46187(11) 0.82533(10) 0.57536(7) 0.0194(3) Uani 1 1 d . .
C12 C 0.38455(11) 0.84170(10) 0.52251(6) 0.0190(3) Uani 1 1 d . .
C13 C 0.33157(10) 0.74906(10) 0.51056(6) 0.0180(3) Uani 1 1 d . .
C14 C 0.25284(11) 0.74257(11) 0.46300(7) 0.0211(3) Uani 1 1 d . .
H14 H 0.2158 0.6791 0.4548 0.025 Uiso 1 1 calc R U
C15 C 0.23032(12) 0.83237(11) 0.42795(7) 0.0254(3) Uani 1 1 d . .
H15 H 0.1771 0.8303 0.3951 0.030 Uiso 1 1 calc R U
C16 C 0.28465(12) 0.92531(11) 0.44030(7) 0.0279(3) Uani 1 1 d . .
H16 H 0.2679 0.9854 0.4155 0.034 Uiso 1 1 calc R U
C17 C 0.36226(11) 0.93199(11) 0.48774(7) 0.0241(3) Uani 1 1 d . .
H17 H 0.3989 0.9955 0.4963 0.029 Uiso 1 1 calc R U
C18 C 0.05653(12) 0.40244(11) 0.75635(7) 0.0245(3) Uani 1 1 d . .
H18A H 0.0782 0.3570 0.7201 0.029 Uiso 1 1 calc R U
H18B H -0.0187 0.3847 0.7680 0.029 Uiso 1 1 calc R U
C19 C 0.12897(14) 0.38082(12) 0.81319(8) 0.0339(4) Uani 1 1 d . .
H19A H 0.1165 0.3097 0.8286 0.051 Uiso 1 1 calc R U
H19B H 0.1129 0.4304 0.8477 0.051 Uiso 1 1 calc R U
H19C H 0.2045 0.3884 0.8001 0.051 Uiso 1 1 calc R U
C20 C -0.01828(12) 0.58124(12) 0.76457(7) 0.0281(3) Uani 1 1 d . .
H20A H 0.0149 0.6508 0.7704 0.034 Uiso 1 1 calc R U
H20B H -0.0383 0.5544 0.8076 0.034 Uiso 1 1 calc R U
C21 C -0.11902(13) 0.59222(14) 0.72411(9) 0.0393(4) Uani 1 1 d . .
H21A H -0.1690 0.6405 0.7451 0.059 Uiso 1 1 calc R U
H21B H -0.1536 0.5240 0.7194 0.059 Uiso 1 1 calc R U
H21C H -0.0997 0.6193 0.6816 0.059 Uiso 1 1 calc R U

loop_
_atom_site_aniso_label
_atom_site_aniso_U_11
_atom_site_aniso_U_22
_atom_site_aniso_U_33
_atom_site_aniso_U_23
_atom_site_aniso_U_13
_atom_site_aniso_U_12
O1 0.0205(5) 0.0157(5) 0.0215(5) 0.0018(4) 0.0076(4) 0.0023(4)
O2 0.0255(5) 0.0218(5) 0.0300(6) -0.0018(4) 0.0014(4) -0.0063(4)
O3 0.0203(5) 0.0159(5) 0.0210(5) 0.0001(4) -0.0001(4) -0.0021(4)
N1 0.0247(6) 0.0202(6) 0.0274(7) 0.0017(5) 0.0106(5) 0.0003(5)
C1 0.0178(6) 0.0151(7) 0.0194(7) 0.0015(5) -0.0002(5) -0.0004(5)
C2 0.0149(6) 0.0158(7) 0.0180(6) 0.0001(5) -0.0016(5) 0.0007(5)
C3 0.0170(6) 0.0158(7) 0.0180(6) -0.0015(5) 0.0006(5) -0.0013(5)
C4 0.0167(6) 0.0161(7) 0.0191(6) -0.0005(5) 0.0016(5) 0.0005(5)
C5 0.0222(7) 0.0155(7) 0.0224(7) 0.0011(5) 0.0019(6) 0.0016(6)
C6 0.0189(7) 0.0195(7) 0.0257(7) -0.0010(6) 0.0045(6) 0.0020(5)
C7 0.0195(7) 0.0211(7) 0.0185(7) -0.0015(5) 0.0024(5) -0.0029(5)
C8 0.0194(7) 0.0168(6) 0.0198(7) -0.0003(5) 0.0018(5) -0.0008(5)
C9 0.0172(6) 0.0168(7) 0.0179(6) -0.0021(5) 0.0003(5) 0.0007(5)
C10 0.0160(6) 0.0180(7) 0.0152(6) 0.0006(5) 0.0006(5) -0.0028(5)
C11 0.0194(7) 0.0173(7) 0.0216(7) -0.0002(5) 0.0060(6) -0.0001(5)
C12 0.0182(7) 0.0183(7) 0.0204(7) 0.0018(5) 0.0052(5) 0.0015(5)
C13 0.0183(6) 0.0180(7) 0.0177(6) 0.0007(5) 0.0056(5) 0.0028(5)
C14 0.0191(7) 0.0216(7) 0.0227(7) -0.0019(6) 0.0018(6) 0.0015(5)
C15 0.0218(7) 0.0314(8) 0.0230(7) 0.0022(6) -0.0004(6) 0.0063(6)
C16 0.0307(8) 0.0249(8) 0.0283(8) 0.0089(6) 0.0040(7) 0.0069(7)
C17 0.0245(7) 0.0167(7) 0.0312(8) 0.0057(6) 0.0066(6) 0.0008(6)
C18 0.0259(7) 0.0210(8) 0.0267(8) 0.0020(6) 0.0080(6) -0.0041(6)
C19 0.0410(9) 0.0316(9) 0.0293(8) 0.0048(7) 0.0012(7) -0.0014(7)
C20 0.0278(8) 0.0281(8) 0.0284(8) 0.0029(6) 0.0119(6) 0.0027(6)
C21 0.0255(8) 0.0448(10) 0.0474(11) 0.0127(8) 0.0070(8) 0.0014(7)

loop_
_atom_type_symbol
_atom_type_description
_atom_type_scat_dispersion_real
_atom_type_scat_dispersion_imag
_atom_type_scat_source
C C 0.0033 0.0016 'International Tables Vol C Tables 4.2.6.8 and 6.1.1.4'
H H 0.0000 0.0000 'International Tables Vol C Tables 4.2.6.8 and 6.1.1.4'
N N 0.0061 0.0033 'International Tables Vol C Tables 4.2.6.8 and 6.1.1.4'
O O 0.0106 0.0060 'International Tables Vol C Tables 4.2.6.8 and 6.1.1.4'

loop_
_geom_angle_atom_site_label_1
_geom_angle_atom_site_label_2
_geom_angle_atom_site_label_3
_geom_angle
_geom_angle_site_symmetry_1
_geom_angle_site_symmetry_3
C10 O1 C9 118.38(10) . .
C11 O3 C3 111.18(10) . .
C7 N1 C18 122.71(11) . .
C7 N1 C20 121.11(12) . .
C18 N1 C20 116.15(11) . .
C10 C1 C2 120.77(12) 5_666 .
C10 C1 H1 119.6 5_666 .
C2 C1 H1 119.6 . .
C1 C2 C10 118.19(12) . .
C1 C2 C3 121.09(11) . .
C10 C2 C3 120.56(12) . .
C4 C3 O3 108.91(10) . .
C4 C3 C2 110.93(10) . .
O3 C3 C2 105.52(10) . .
C4 C3 C13 114.03(11) . .
O3 C3 C13 101.90(10) . .
C2 C3 C13 114.64(11) . .
C9 C4 C5 116.15(12) . .
C9 C4 C3 122.16(12) . .
C5 C4 C3 121.56(12) . .
C6 C5 C4 122.39(13) . .
C6 C5 H5 118.8 . .
C4 C5 H5 118.8 . .
C5 C6 C7 120.96(13) . .
C5 C6 H6 119.5 . .
C7 C6 H6 119.5 . .
N1 C7 C8 121.74(12) . .
N1 C7 C6 121.12(12) . .
C8 C7 C6 117.14(12) . .
C9 C8 C7 119.95(12) . .
C9 C8 H8 120.0 . .
C7 C8 H8 120.0 . .
C4 C9 C8 123.35(12) . .
C4 C9 O1 122.04(12) . .
C8 C9 O1 114.59(11) . .
O1 C10 C1 115.84(11) . 5_666
O1 C10 C2 123.13(11) . .
C1 C10 C2 121.03(12) 5_666 .
O2 C11 O3 121.32(13) . .
O2 C11 C12 130.62(13) . .
O3 C11 C12 108.06(11) . .
C13 C12 C17 121.88(13) . .
C13 C12 C11 108.73(11) . .
C17 C12 C11 129.40(12) . .
C12 C13 C14 120.86(12) . .
C12 C13 C3 109.94(11) . .
C14 C13 C3 129.18(12) . .
C15 C14 C13 117.59(13) . .
C15 C14 H14 121.2 . .
C13 C14 H14 121.2 . .
C14 C15 C16 121.01(13) . .
C14 C15 H15 119.5 . .
C16 C15 H15 119.5 . .
C17 C16 C15 121.44(13) . .
C17 C16 H16 119.3 . .
C15 C16 H16 119.3 . .
C16 C17 C12 117.22(13) . .
C16 C17 H17 121.4 . .
C12 C17 H17 121.4 . .
N1 C18 C19 112.73(12) . .
N1 C18 H18A 109.0 . .
C19 C18 H18A 109.0 . .
N1 C18 H18B 109.0 . .
C19 C18 H18B 109.0 . .
H18A C18 H18B 107.8 . .
C18 C19 H19A 109.5 . .
C18 C19 H19B 109.5 . .
H19A C19 H19B 109.5 . .
C18 C19 H19C 109.5 . .
H19A C19 H19C 109.5 . .
H19B C19 H19C 109.5 . .
N1 C20 C21 112.38(13) . .
N1 C20 H20A 109.1 . .
C21 C20 H20A 109.1 . .
N1 C20 H20B 109.1 . .
C21 C20 H20B 109.1 . .
H20A C20 H20B 107.9 . .
C20 C21 H21A 109.5 . .
C20 C21 H21B 109.5 . .
H21A C21 H21B 109.5 . .
C20 C21 H21C 109.5 . .
H21A C21 H21C 109.5 . .
H21B C21 H21C 109.5 . .

loop_
_geom_bond_atom_site_label_1
_geom_bond_atom_site_label_2
_geom_bond_distance
_geom_bond_site_symmetry_2
O1 C10 1.3779(15) .
O1 C9 1.3891(15) .
O2 C11 1.2060(16) .
O3 C11 1.3658(16) .
O3 C3 1.5044(15) .
N1 C7 1.3673(17) .
N1 C18 1.4611(18) .
N1 C20 1.4617(18) .
C1 C10 1.3804(18) 5_666
C1 C2 1.3934(18) .
C1 H1 0.9500 .
C2 C10 1.3950(18) .
C2 C3 1.5103(17) .
C3 C4 1.4956(18) .
C3 C13 1.5107(18) .
C4 C9 1.3857(18) .
C4 C5 1.4024(18) .
C5 C6 1.3680(18) .
C5 H5 0.9500 .
C6 C7 1.4217(18) .
C6 H6 0.9500 .
C7 C8 1.4058(18) .
C8 C9 1.3867(19) .
C8 H8 0.9500 .
C10 C1 1.3803(18) 5_666
C11 C12 1.4736(19) .
C12 C13 1.3808(18) .
C12 C17 1.3935(18) .
C13 C14 1.3922(19) .
C14 C15 1.3920(19) .
C14 H14 0.9500 .
C15 C16 1.394(2) .
C15 H15 0.9500 .
C16 C17 1.381(2) .
C16 H16 0.9500 .
C17 H17 0.9500 .
C18 C19 1.510(2) .
C18 H18A 0.9900 .
C18 H18B 0.9900 .
C19 H19A 0.9800 .
C19 H19B 0.9800 .
C19 H19C 0.9800 .
C20 C21 1.513(2) .
C20 H20A 0.9900 .
C20 H20B 0.9900 .
C21 H21A 0.9800 .
C21 H21B 0.9800 .
C21 H21C 0.9800 .

loop_
_geom_torsion_atom_site_label_1
_geom_torsion_atom_site_label_2
_geom_torsion_atom_site_label_3
_geom_torsion_atom_site_label_4
_geom_torsion
_geom_torsion_site_symmetry_1
_geom_torsion_site_symmetry_4
C10 C1 C2 C10 -0.8(2) 5_666 .
C10 C1 C2 C3 174.82(12) 5_666 .
C11 O3 C3 C4 -124.68(11) . .
C11 O3 C3 C2 116.18(11) . .
C11 O3 C3 C13 -3.87(12) . .
C1 C2 C3 C4 168.16(12) . .
C10 C2 C3 C4 -16.36(17) . .
C1 C2 C3 O3 -74.05(14) . .
C10 C2 C3 O3 101.43(13) . .
C1 C2 C3 C13 37.23(17) . .
C10 C2 C3 C13 -147.29(12) . .
O3 C3 C4 C9 -99.45(14) . .
C2 C3 C4 C9 16.26(18) . .
C13 C3 C4 C9 147.50(13) . .
O3 C3 C4 C5 76.20(15) . .
C2 C3 C4 C5 -168.09(12) . .
C13 C3 C4 C5 -36.85(18) . .
C9 C4 C5 C6 1.5(2) . .
C3 C4 C5 C6 -174.38(13) . .
C4 C5 C6 C7 0.5(2) . .
C18 N1 C7 C8 -5.8(2) . .
C20 N1 C7 C8 176.53(13) . .
C18 N1 C7 C6 175.21(13) . .
C20 N1 C7 C6 -2.4(2) . .
C5 C6 C7 N1 176.67(13) . .
C5 C6 C7 C8 -2.3(2) . .
N1 C7 C8 C9 -176.96(13) . .
C6 C7 C8 C9 2.0(2) . .
C5 C4 C9 C8 -1.8(2) . .
C3 C4 C9 C8 174.04(13) . .
C5 C4 C9 O1 179.62(11) . .
C3 C4 C9 O1 -4.5(2) . .
C7 C8 C9 C4 0.0(2) . .
C7 C8 C9 O1 178.69(11) . .
C10 O1 C9 C4 -8.80(18) . .
C10 O1 C9 C8 172.54(11) . .
C9 O1 C10 C1 -171.68(11) . 5_666
C9 O1 C10 C2 8.48(18) . .
C1 C2 C10 O1 -179.39(11) . .
C3 C2 C10 O1 4.99(19) . .
C1 C2 C10 C1 0.8(2) . 5_666
C3 C2 C10 C1 -174.84(12) . 5_666
C3 O3 C11 O2 -174.66(12) . .
C3 O3 C11 C12 4.63(13) . .
O2 C11 C12 C13 175.69(14) . .
O3 C11 C12 C13 -3.51(14) . .
O2 C11 C12 C17 -4.6(2) . .
O3 C11 C12 C17 176.16(13) . .
C17 C12 C13 C14 -0.3(2) . .
C11 C12 C13 C14 179.44(12) . .
C17 C12 C13 C3 -178.70(12) . .
C11 C12 C13 C3 1.00(14) . .
C4 C3 C13 C12 118.76(12) . .
O3 C3 C13 C12 1.59(13) . .
C2 C3 C13 C12 -111.83(12) . .
C4 C3 C13 C14 -59.51(18) . .
O3 C3 C13 C14 -176.68(12) . .
C2 C3 C13 C14 69.90(17) . .
C12 C13 C14 C15 0.40(19) . .
C3 C13 C14 C15 178.51(13) . .
C13 C14 C15 C16 -0.1(2) . .
C14 C15 C16 C17 -0.3(2) . .
C15 C16 C17 C12 0.4(2) . .
C13 C12 C17 C16 -0.2(2) . .
C11 C12 C17 C16 -179.79(13) . .
C7 N1 C18 C19 91.04(16) . .
C20 N1 C18 C19 -91.23(16) . .
C7 N1 C20 C21 83.86(17) . .
C18 N1 C20 C21 -93.91(15) . .
